data_7718297
loop_
_publ_author_name
'Nugraha, Kahargyan'
'Do, Thomas H.'
'Brown, Seth N.'

_publ_section_title
;
 Bis(iminoxolene)iridium complexes over four oxidation states: from
 sodium-iridium bonding to ligand-centered radicals.
;
_journal_issue 14
_journal_name_full 'Dalton transactions (Cambridge, England : 2003)'
_journal_page_first 5896
_journal_page_last 5905
_journal_paper_doi 10.1039/d5dt00244c
_journal_volume 54
_journal_year 2025
_chemical_formula_moiety 'C40 H46 Br4 I Ir N2 O2, C3 H6 O'
_chemical_formula_sum 'C43 H52 Br4 I Ir N2 O3'
_chemical_formula_weight 1283.60
_chemical_name_common '(Briq)2IrI . C3H6O'
_chemical_name_systematic 'Bis(N-(2,6-dibromo)-4,6-di-tert-butyl-iminoxolene)iodoiridium acetone solvate'
_space_group_crystal_system orthorhombic
_space_group_IT_number 19
_space_group_name_Hall 'P 2ac 2ab'
_space_group_name_H-M_alt 'P 21 21 21'
_atom_sites_solution_hydrogens geom
_atom_sites_solution_primary direct
_atom_sites_solution_secondary difmap
_audit_creation_method SHELXL-2013
_audit_update_record
;
2025-01-19 deposited with the CCDC.	2025-03-11 downloaded from the CCDC.
;
_cell_angle_alpha 90
_cell_angle_beta 90
_cell_angle_gamma 90
_cell_formula_units_Z 4
_cell_length_a 10.202(2)
_cell_length_b 15.082(3)
_cell_length_c 29.489(6)
_cell_measurement_reflns_used 9892
_cell_measurement_temperature 120(2)
_cell_measurement_theta_max 29.097
_cell_measurement_theta_min 2.411
_cell_volume 4537.4(16)
_computing_cell_refinement 'Bruker SAINT (Bruker, 2021)'
_computing_data_collection 'Bruker APEX-4 (Bruker, 2021)'
_computing_data_reduction 'Bruker SAINT (Bruker, 2021)'
_computing_molecular_graphics 'Bruker SHELXTL'
_computing_publication_material 'Bruker SHELXTL'
_computing_structure_refinement 'SHELXL-2013 (Sheldrick, 2013)'
_computing_structure_solution 'SHELXS-97 (Sheldrick 2008)'
_diffrn_ambient_temperature 120(2)
_diffrn_detector 'CCD Area Detector'
_diffrn_detector_area_resol_mean 8.33
_diffrn_detector_type 'Bruker APEX-II'
_diffrn_measured_fraction_theta_full 1.000
_diffrn_measured_fraction_theta_max 0.999
_diffrn_measurement_device 'three-circle diffractometer'
_diffrn_measurement_device_type 'Bruker D8'
_diffrn_measurement_method 'combination of \w and \f-scans'
_diffrn_radiation_monochromator 'Bruker TRIUMPH curved-graphite'
_diffrn_radiation_source 'fine-focus sealed tube'
_diffrn_radiation_type MoK\a
_diffrn_radiation_wavelength 0.71073
_diffrn_reflns_av_R_equivalents 0.0666
_diffrn_reflns_av_unetI/netI 0.0347
_diffrn_reflns_Laue_measured_fraction_full 1.000
_diffrn_reflns_Laue_measured_fraction_max 0.999
_diffrn_reflns_limit_h_max 14
_diffrn_reflns_limit_h_min -14
_diffrn_reflns_limit_k_max 20
_diffrn_reflns_limit_k_min -20
_diffrn_reflns_limit_l_max 40
_diffrn_reflns_limit_l_min -40
_diffrn_reflns_number 113473
_diffrn_reflns_point_group_measured_fraction_full 1.000
_diffrn_reflns_point_group_measured_fraction_max 0.998
_diffrn_reflns_theta_full 25.242
_diffrn_reflns_theta_max 29.459
_diffrn_reflns_theta_min 1.381
_diffrn_source_current 35.0
_diffrn_source_voltage 50.0
_exptl_absorpt_coefficient_mu 7.184
_exptl_absorpt_correction_T_max 0.5982
_exptl_absorpt_correction_T_min 0.4158
_exptl_absorpt_correction_type numerical
_exptl_absorpt_process_details
;
SADABS-2016/2 - Bruker AXS area detector scaling and absorption correction: 
Krause, L., Herbst-Irmer, R., Sheldrick G.M. & Stalke D., J. Appl. Cryst. 48 
(2015) 3-10
;
_exptl_crystal_colour purple
_exptl_crystal_density_diffrn 1.879
_exptl_crystal_density_method 'not measured'
_exptl_crystal_description needle
_exptl_crystal_F_000 2472
_exptl_crystal_recrystallization_method
'Crystals were grown by slow evaporation of an acetone solution of the complex at ambient temperature.'
_exptl_crystal_size_max 0.202
_exptl_crystal_size_mid 0.138
_exptl_crystal_size_min 0.116
_exptl_transmission_factor_max 0.5982
_exptl_transmission_factor_min 0.4158
_refine_diff_density_max 2.360
_refine_diff_density_min -3.346
_refine_diff_density_rms 0.181
_refine_ls_abs_structure_details
;
 Flack x determined using 4837 quotients [(I+)-(I-)]/[(I+)+(I-)]
 (Parsons and Flack (2004), Acta Cryst. A60, s61).
;
_refine_ls_abs_structure_Flack 0.017(3)
_refine_ls_extinction_method none
_refine_ls_goodness_of_fit_ref 1.058
_refine_ls_hydrogen_treatment constr
_refine_ls_matrix_type full
_refine_ls_number_parameters 487
_refine_ls_number_reflns 12542
_refine_ls_number_restraints 0
_refine_ls_restrained_S_all 1.058
_refine_ls_R_factor_all 0.0423
_refine_ls_R_factor_gt 0.0375
_refine_ls_shift/su_max 0.001
_refine_ls_shift/su_mean 0.000
_refine_ls_structure_factor_coef Fsqd
_refine_ls_weighting_details 'w=1/[\s^2^(Fo^2^)+(0.0467P)^2^+25.5437P] where P=(Fo^2^+2Fc^2^)/3'
_refine_ls_weighting_scheme calc
_refine_ls_wR_factor_gt 0.0971
_refine_ls_wR_factor_ref 0.0991
_reflns_Friedel_coverage 0.809
_reflns_Friedel_fraction_full 1.000
_reflns_Friedel_fraction_max 0.996
_reflns_number_gt 11573
_reflns_number_total 12542
_reflns_threshold_expression 'I > 2\s(I)'
_cod_data_source_file d5dt00244c3.cif
_cod_data_source_block iri
_cod_depositor_comments 'Adding full bibliography for 7718295--7718301.cif.'
_cod_database_code 7718297
_shelx_space_group_comment
;
The symmetry employed for this shelxl refinement is uniquely defined
by the following loop, which should always be used as a source of
symmetry information in preference to the above space-group names.
They are only intended as comments.
;
_shelx_estimated_absorpt_t_min 0.325
_shelx_estimated_absorpt_t_max 0.490
_shelxl_version_number 2013-4

loop_
_space_group_symop_operation_xyz
'x, y, z'
'-x+1/2, -y, z+1/2'
'-x, y+1/2, -z+1/2'
'x+1/2, -y+1/2, -z'

loop_
_atom_site_label
_atom_site_type_symbol
_atom_site_fract_x
_atom_site_fract_y
_atom_site_fract_z
_atom_site_U_iso_or_equiv
_atom_site_adp_type
_atom_site_occupancy
_atom_site_site_symmetry_order
_atom_site_calc_flag
_atom_site_refinement_flags_posn
_atom_site_refinement_flags_adp
_atom_site_refinement_flags_occupancy
_atom_site_disorder_assembly
_atom_site_disorder_group
Ir Ir 0.74768(3) 0.28339(2) 0.32479(2) 0.01515(7) Uani 1 1 d . . . . .
I I 0.91339(7) 0.16045(5) 0.35175(2) 0.03281(15) Uani 1 1 d . . . . .
Br1 Br 0.68599(9) 0.48747(7) 0.27653(3) 0.02316(18) Uani 1 1 d . . . . .
Br2 Br 1.10815(9) 0.38711(7) 0.39255(3) 0.02496(19) Uani 1 1 d . . . . .
Br3 Br 0.39531(10) 0.34489(7) 0.29216(5) 0.0359(3) Uani 1 1 d . . . . .
Br4 Br 0.64731(10) 0.01006(6) 0.29932(4) 0.0282(2) Uani 1 1 d . . . . .
O1 O 0.6478(6) 0.2813(4) 0.38288(19) 0.0186(12) Uani 1 1 d . . . . .
O2 O 0.8376(5) 0.2957(4) 0.26483(19) 0.0150(11) Uani 1 1 d . . . . .
N1 N 0.8196(6) 0.3872(4) 0.3551(2) 0.0119(12) Uani 1 1 d . . . . .
N2 N 0.6288(6) 0.2143(5) 0.2865(2) 0.0123(12) Uani 1 1 d . . . . .
C11 C 0.6841(8) 0.3420(6) 0.4124(2) 0.0134(14) Uani 1 1 d . . . . .
C12 C 0.7766(7) 0.4054(5) 0.3977(2) 0.0133(15) Uani 1 1 d . . . . .
C13 C 0.8130(8) 0.4774(5) 0.4251(3) 0.0139(14) Uani 1 1 d . . . . .
H13 H 0.8724 0.5208 0.4140 0.017 Uiso 1 1 calc R U . . .
C14 C 0.7625(9) 0.4848(5) 0.4680(2) 0.0158(14) Uani 1 1 d . . . . .
C15 C 0.6711(8) 0.4197(6) 0.4827(3) 0.0178(16) Uani 1 1 d . . . . .
H15 H 0.6359 0.4256 0.5124 0.021 Uiso 1 1 calc R U . . .
C16 C 0.6299(8) 0.3485(6) 0.4569(3) 0.0151(15) Uani 1 1 d . . . . .
C17 C 0.5320(8) 0.2779(6) 0.4739(3) 0.0187(15) Uani 1 1 d . . . . .
C171 C 0.4071(9) 0.2807(8) 0.4444(3) 0.030(2) Uani 1 1 d . . . . .
H17A H 0.4304 0.2699 0.4127 0.045 Uiso 1 1 calc R U . . .
H17B H 0.3658 0.3391 0.4472 0.045 Uiso 1 1 calc R U . . .
H17C H 0.3458 0.2349 0.4547 0.045 Uiso 1 1 calc R U . . .
C172 C 0.5928(10) 0.1868(6) 0.4716(4) 0.028(2) Uani 1 1 d . . . . .
H17D H 0.6129 0.1721 0.4400 0.042 Uiso 1 1 calc R U . . .
H17E H 0.5313 0.1431 0.4839 0.042 Uiso 1 1 calc R U . . .
H17F H 0.6738 0.1861 0.4895 0.042 Uiso 1 1 calc R U . . .
C173 C 0.4914(10) 0.2963(7) 0.5228(3) 0.027(2) Uani 1 1 d . . . . .
H17G H 0.4479 0.3541 0.5245 0.041 Uiso 1 1 calc R U . . .
H17H H 0.5693 0.2966 0.5422 0.041 Uiso 1 1 calc R U . . .
H17I H 0.4309 0.2499 0.5330 0.041 Uiso 1 1 calc R U . . .
C18 C 0.7996(9) 0.5596(6) 0.5008(3) 0.0187(16) Uani 1 1 d . . . . .
C21 C 0.7760(7) 0.2587(5) 0.2309(3) 0.0131(15) Uani 1 1 d . . . . .
C181 C 0.8870(14) 0.6278(8) 0.4783(4) 0.041(3) Uani 1 1 d . . . . .
H18A H 0.9674 0.5990 0.4676 0.062 Uiso 1 1 calc R U . . .
H18B H 0.9094 0.6742 0.5002 0.062 Uiso 1 1 calc R U . . .
H18C H 0.8408 0.6543 0.4525 0.062 Uiso 1 1 calc R U . . .
C182 C 0.6775(12) 0.6080(8) 0.5178(4) 0.040(3) Uani 1 1 d . . . . .
H18D H 0.6247 0.6273 0.4918 0.059 Uiso 1 1 calc R U . . .
H18E H 0.7040 0.6599 0.5356 0.059 Uiso 1 1 calc R U . . .
H18F H 0.6256 0.5680 0.5368 0.059 Uiso 1 1 calc R U . . .
C183 C 0.8688(13) 0.5201(7) 0.5416(4) 0.035(3) Uani 1 1 d . . . . .
H18G H 0.9421 0.4833 0.5314 0.053 Uiso 1 1 calc R U . . .
H18H H 0.8069 0.4836 0.5589 0.053 Uiso 1 1 calc R U . . .
H18I H 0.9019 0.5680 0.5609 0.053 Uiso 1 1 calc R U . . .
C271 C 0.9282(10) 0.4002(7) 0.1635(4) 0.034(2) Uani 1 1 d . . . . .
H37A H 0.8681 0.4068 0.1378 0.051 Uiso 1 1 calc R U . . .
H37B H 1.0111 0.4301 0.1566 0.051 Uiso 1 1 calc R U . . .
H37C H 0.8890 0.4267 0.1906 0.051 Uiso 1 1 calc R U . . .
C272 C 1.0074(11) 0.2610(8) 0.1282(4) 0.034(2) Uani 1 1 d . . . . .
H37D H 0.9502 0.2771 0.1027 0.051 Uiso 1 1 calc R U . . .
H37E H 1.0101 0.1964 0.1312 0.051 Uiso 1 1 calc R U . . .
H37F H 1.0960 0.2835 0.1225 0.051 Uiso 1 1 calc R U . . .
C273 C 1.0611(9) 0.2932(9) 0.2075(3) 0.033(2) Uani 1 1 d . . . . .
H37G H 1.1431 0.3176 0.1956 0.050 Uiso 1 1 calc R U . . .
H37H H 1.0737 0.2305 0.2151 0.050 Uiso 1 1 calc R U . . .
H37I H 1.0357 0.3259 0.2349 0.050 Uiso 1 1 calc R U . . .
C281 C 0.5403(10) 0.0624(7) 0.1148(3) 0.030(2) Uani 1 1 d . . . . .
H38A H 0.4842 0.0438 0.0896 0.044 Uiso 1 1 calc R U . . .
H38B H 0.5167 0.0291 0.1421 0.044 Uiso 1 1 calc R U . . .
H38C H 0.6322 0.0509 0.1072 0.044 Uiso 1 1 calc R U . . .
C282 C 0.3785(10) 0.1796(8) 0.1356(4) 0.032(2) Uani 1 1 d . . . . .
H38D H 0.3666 0.2433 0.1407 0.049 Uiso 1 1 calc R U . . .
H38E H 0.3554 0.1471 0.1633 0.049 Uiso 1 1 calc R U . . .
H38F H 0.3218 0.1603 0.1107 0.049 Uiso 1 1 calc R U . . .
C283 C 0.5510(13) 0.2136(9) 0.0808(3) 0.041(3) Uani 1 1 d . . . . .
H38G H 0.6354 0.1947 0.0683 0.061 Uiso 1 1 calc R U . . .
H38H H 0.5548 0.2769 0.0882 0.061 Uiso 1 1 calc R U . . .
H38I H 0.4817 0.2033 0.0584 0.061 Uiso 1 1 calc R U . . .
C22 C 0.6553(7) 0.2164(5) 0.2414(2) 0.0114(13) Uani 1 1 d . . . . .
C23 C 0.5716(8) 0.1822(6) 0.2068(3) 0.0163(15) Uani 1 1 d . . . . .
H23 H 0.4900 0.1554 0.2141 0.020 Uiso 1 1 calc R U . . .
C24 C 0.6131(9) 0.1896(6) 0.1622(3) 0.0165(16) Uani 1 1 d . . . . .
C25 C 0.7393(9) 0.2256(5) 0.1532(2) 0.0182(15) Uani 1 1 d . . . . .
H25 H 0.7680 0.2264 0.1226 0.022 Uiso 1 1 calc R U . . .
C26 C 0.8229(8) 0.2593(5) 0.1855(3) 0.0138(15) Uani 1 1 d . . . . .
C27 C 0.9539(8) 0.3019(6) 0.1720(3) 0.0177(16) Uani 1 1 d . . . . .
C28 C 0.5215(9) 0.1611(7) 0.1235(3) 0.0234(19) Uani 1 1 d . . . . .
C31 C 0.9075(8) 0.4456(5) 0.3318(2) 0.0128(14) Uani 1 1 d . . . . .
C32 C 0.8635(8) 0.4936(6) 0.2943(3) 0.0169(15) Uani 1 1 d . . . . .
C33 C 0.9472(10) 0.5462(6) 0.2688(3) 0.0222(18) Uani 1 1 d . . . . .
H33 H 0.9149 0.5791 0.2436 0.027 Uiso 1 1 calc R U . . .
C34 C 1.0778(11) 0.5499(6) 0.2804(3) 0.029(2) Uani 1 1 d . . . . .
H34 H 1.1366 0.5841 0.2626 0.034 Uiso 1 1 calc R U . . .
C35 C 1.1242(9) 0.5044(6) 0.3177(3) 0.0231(18) Uani 1 1 d . . . . .
H35 H 1.2137 0.5093 0.3262 0.028 Uiso 1 1 calc R U . . .
C36 C 1.0405(9) 0.4521(6) 0.3426(3) 0.0191(17) Uani 1 1 d . . . . .
C41 C 0.5127(8) 0.1751(5) 0.3029(2) 0.0134(14) Uani 1 1 d . . . . .
C42 C 0.4006(9) 0.2258(6) 0.3109(3) 0.0212(17) Uani 1 1 d . . . . .
C43 C 0.2875(9) 0.1907(7) 0.3307(3) 0.026(2) Uani 1 1 d . . . . .
H43 H 0.2121 0.2264 0.3355 0.031 Uiso 1 1 calc R U . . .
C44 C 0.2889(9) 0.1008(7) 0.3431(3) 0.027(2) Uani 1 1 d . . . . .
H44 H 0.2140 0.0756 0.3572 0.032 Uiso 1 1 calc R U . . .
C45 C 0.3967(10) 0.0492(6) 0.3352(3) 0.0232(18) Uani 1 1 d . . . . .
H45 H 0.3962 -0.0115 0.3438 0.028 Uiso 1 1 calc R U . . .
C46 C 0.5071(8) 0.0853(6) 0.3146(3) 0.0161(16) Uani 1 1 d . . . . .
O1S O 0.7218(18) 0.8298(8) 0.4742(6) 0.108(5) Uani 1 1 d . . . . .
C1S C 0.781(2) 0.9690(13) 0.5022(7) 0.083(6) Uani 1 1 d . . . . .
H1SA H 0.8749 0.9823 0.4993 0.125 Uiso 1 1 calc R U . . .
H1SB H 0.7642 0.9420 0.5318 0.125 Uiso 1 1 calc R U . . .
H1SC H 0.7306 1.0239 0.4993 0.125 Uiso 1 1 calc R U . . .
C2S C 0.7420(17) 0.9067(9) 0.4660(6) 0.057(3) Uani 1 1 d . . . . .
C3S C 0.727(2) 0.9419(14) 0.4180(6) 0.079(6) Uani 1 1 d . . . . .
H3SA H 0.8029 0.9791 0.4105 0.119 Uiso 1 1 calc R U . . .
H3SB H 0.6469 0.9772 0.4158 0.119 Uiso 1 1 calc R U . . .
H3SC H 0.7225 0.8921 0.3967 0.119 Uiso 1 1 calc R U . . .

loop_
_atom_site_aniso_label
_atom_site_aniso_U_11
_atom_site_aniso_U_22
_atom_site_aniso_U_33
_atom_site_aniso_U_23
_atom_site_aniso_U_13
_atom_site_aniso_U_12
Ir 0.01349(12) 0.02038(13) 0.01159(11) -0.00539(11) 0.00119(13) -0.00688(13)
I 0.0299(3) 0.0339(3) 0.0347(3) -0.0035(3) -0.0043(3) 0.0034(3)
Br1 0.0215(4) 0.0298(5) 0.0182(4) 0.0003(3) -0.0047(3) 0.0069(4)
Br2 0.0183(4) 0.0301(5) 0.0264(4) -0.0030(4) -0.0091(3) 0.0019(3)
Br3 0.0196(4) 0.0201(4) 0.0679(8) 0.0071(5) 0.0073(5) 0.0041(4)
Br4 0.0282(5) 0.0157(4) 0.0408(5) -0.0002(4) 0.0037(4) 0.0019(3)
O1 0.019(3) 0.024(3) 0.012(2) -0.006(2) 0.007(2) -0.006(3)
O2 0.012(2) 0.019(3) 0.014(2) -0.006(2) 0.004(2) -0.005(2)
N1 0.009(3) 0.018(3) 0.009(3) -0.005(2) 0.003(2) -0.004(2)
N2 0.011(3) 0.012(3) 0.014(3) -0.006(2) -0.002(2) -0.002(2)
C11 0.012(3) 0.018(4) 0.010(3) -0.003(3) -0.001(3) -0.002(3)
C12 0.012(4) 0.020(4) 0.008(3) -0.002(3) -0.001(2) -0.001(3)
C13 0.019(4) 0.011(3) 0.012(3) -0.001(3) -0.002(3) 0.000(3)
C14 0.022(4) 0.015(3) 0.010(3) 0.000(2) 0.001(3) 0.000(3)
C15 0.016(4) 0.025(4) 0.012(4) 0.002(3) 0.001(3) 0.002(3)
C16 0.014(3) 0.022(4) 0.009(3) 0.003(3) -0.001(3) 0.004(3)
C17 0.015(3) 0.027(4) 0.014(3) -0.001(3) 0.001(3) -0.005(3)
C171 0.015(4) 0.053(6) 0.022(4) 0.004(4) 0.002(3) -0.006(4)
C172 0.030(5) 0.024(4) 0.030(5) 0.003(4) 0.002(4) -0.010(4)
C173 0.028(5) 0.040(6) 0.014(4) 0.005(4) 0.006(3) -0.006(4)
C18 0.025(4) 0.020(4) 0.011(3) -0.005(3) -0.003(3) 0.001(3)
C21 0.015(4) 0.012(3) 0.012(3) -0.005(2) -0.001(3) 0.000(3)
C181 0.069(8) 0.031(5) 0.024(5) -0.011(4) 0.009(5) -0.015(5)
C182 0.041(6) 0.034(6) 0.044(6) -0.014(5) 0.000(5) 0.015(5)
C183 0.057(7) 0.023(5) 0.027(5) -0.002(4) -0.024(5) 0.003(5)
C271 0.025(5) 0.024(5) 0.053(7) 0.003(4) 0.011(4) -0.003(4)
C272 0.028(5) 0.046(7) 0.029(5) -0.018(5) 0.011(4) -0.003(4)
C273 0.017(4) 0.057(7) 0.026(5) 0.007(5) -0.001(4) -0.005(4)
C281 0.029(5) 0.038(6) 0.022(5) -0.011(4) -0.002(4) -0.005(4)
C282 0.030(5) 0.038(6) 0.029(5) -0.001(4) -0.020(4) 0.001(4)
C283 0.053(7) 0.047(7) 0.021(5) 0.015(5) -0.011(5) -0.021(6)
C22 0.012(3) 0.010(3) 0.012(3) 0.000(3) -0.003(3) -0.002(3)
C23 0.015(4) 0.018(4) 0.016(4) 0.001(3) -0.004(3) -0.002(3)
C24 0.019(4) 0.019(4) 0.012(3) 0.002(3) -0.004(3) -0.007(3)
C25 0.022(4) 0.019(4) 0.014(3) 0.002(3) -0.003(3) -0.002(4)
C26 0.013(3) 0.016(4) 0.013(3) -0.005(3) 0.000(3) -0.002(3)
C27 0.015(3) 0.019(4) 0.018(4) -0.004(3) 0.002(3) -0.005(3)
C28 0.026(4) 0.030(5) 0.014(4) 0.004(4) -0.008(3) -0.017(4)
C31 0.015(3) 0.013(3) 0.011(3) 0.002(3) -0.003(3) -0.002(3)
C32 0.020(4) 0.020(4) 0.010(3) -0.002(3) 0.001(3) 0.000(3)
C33 0.030(5) 0.015(4) 0.021(4) -0.001(3) 0.002(4) -0.004(3)
C34 0.035(5) 0.022(4) 0.029(5) -0.005(4) 0.017(4) -0.012(4)
C35 0.016(4) 0.025(4) 0.028(5) -0.008(4) 0.005(3) -0.005(3)
C36 0.018(4) 0.019(4) 0.021(4) -0.007(3) -0.003(3) -0.004(3)
C41 0.018(4) 0.015(4) 0.008(3) 0.000(3) -0.001(3) -0.003(3)
C42 0.018(4) 0.020(4) 0.025(4) 0.004(3) 0.000(3) -0.006(3)
C43 0.016(4) 0.035(5) 0.027(5) -0.010(4) 0.006(3) -0.006(3)
C44 0.023(4) 0.028(5) 0.029(5) -0.005(4) 0.007(3) -0.007(4)
C45 0.028(5) 0.023(4) 0.019(4) 0.002(3) -0.002(3) -0.009(4)
C46 0.017(4) 0.017(4) 0.013(4) -0.004(3) -0.003(3) 0.002(3)
O1S 0.131(14) 0.043(6) 0.149(14) 0.015(8) -0.011(12) -0.018(8)
C1S 0.092(16) 0.071(12) 0.086(13) 0.000(10) -0.033(11) 0.008(10)
C2S 0.052(8) 0.038(6) 0.082(10) 0.009(6) 0.003(9) -0.002(7)
C3S 0.086(14) 0.089(13) 0.063(10) 0.001(9) 0.022(10) 0.019(11)

loop_
_atom_type_symbol
_atom_type_description
_atom_type_scat_dispersion_real
_atom_type_scat_dispersion_imag
_atom_type_scat_source
C C 0.0033 0.0016 'International Tables Vol C Tables 4.2.6.8 and 6.1.1.4'
H H 0.0000 0.0000 'International Tables Vol C Tables 4.2.6.8 and 6.1.1.4'
N N 0.0061 0.0033 'International Tables Vol C Tables 4.2.6.8 and 6.1.1.4'
O O 0.0106 0.0060 'International Tables Vol C Tables 4.2.6.8 and 6.1.1.4'
Br Br -0.2901 2.4595 'International Tables Vol C Tables 4.2.6.8 and 6.1.1.4'
Ir Ir -1.4442 7.9887 'International Tables Vol C Tables 4.2.6.8 and 6.1.1.4'
I I -0.4742 1.8119 'International Tables Vol C Tables 4.2.6.8 and 6.1.1.4'

loop_
_geom_angle_atom_site_label_1
_geom_angle_atom_site_label_2
_geom_angle_atom_site_label_3
_geom_angle
_geom_angle_site_symmetry_1
_geom_angle_site_symmetry_3
_geom_angle_publ_flag
N1 Ir N2 157.9(3) . . ?
N1 Ir O1 79.1(3) . . ?
N2 Ir O1 99.8(3) . . ?
N1 Ir O2 99.1(2) . . ?
N2 Ir O2 79.8(2) . . ?
O1 Ir O2 174.5(3) . . ?
N1 Ir I 100.7(2) . . ?
N2 Ir I 101.4(2) . . ?
O1 Ir I 93.30(19) . . ?
O2 Ir I 92.16(17) . . ?
C11 O1 Ir 114.4(5) . . ?
C21 O2 Ir 114.7(5) . . ?
C12 N1 C31 121.4(6) . . ?
C12 N1 Ir 117.7(5) . . ?
C31 N1 Ir 120.7(5) . . ?
C22 N2 C41 120.9(6) . . ?
C22 N2 Ir 115.4(5) . . ?
C41 N2 Ir 123.1(5) . . ?
O1 C11 C12 117.1(7) . . ?
O1 C11 C16 123.1(7) . . ?
C12 C11 C16 119.7(7) . . ?
N1 C12 C13 127.1(7) . . ?
N1 C12 C11 111.3(7) . . ?
C13 C12 C11 121.6(7) . . ?
C14 C13 C12 119.7(8) . . ?
C14 C13 H13 120.2 . . ?
C12 C13 H13 120.2 . . ?
C13 C14 C15 118.2(7) . . ?
C13 C14 C18 123.3(8) . . ?
C15 C14 C18 118.5(7) . . ?
C16 C15 C14 124.6(7) . . ?
C16 C15 H15 117.7 . . ?
C14 C15 H15 117.7 . . ?
C15 C16 C11 116.2(8) . . ?
C15 C16 C17 123.6(7) . . ?
C11 C16 C17 120.2(7) . . ?
C172 C17 C173 108.6(8) . . ?
C172 C17 C16 110.3(7) . . ?
C173 C17 C16 110.9(7) . . ?
C172 C17 C171 109.9(8) . . ?
C173 C17 C171 107.6(7) . . ?
C16 C17 C171 109.4(7) . . ?
C17 C171 H17A 109.5 . . ?
C17 C171 H17B 109.5 . . ?
H17A C171 H17B 109.5 . . ?
C17 C171 H17C 109.5 . . ?
H17A C171 H17C 109.5 . . ?
H17B C171 H17C 109.5 . . ?
C17 C172 H17D 109.5 . . ?
C17 C172 H17E 109.5 . . ?
H17D C172 H17E 109.5 . . ?
C17 C172 H17F 109.5 . . ?
H17D C172 H17F 109.5 . . ?
H17E C172 H17F 109.5 . . ?
C17 C173 H17G 109.5 . . ?
C17 C173 H17H 109.5 . . ?
H17G C173 H17H 109.5 . . ?
C17 C173 H17I 109.5 . . ?
H17G C173 H17I 109.5 . . ?
H17H C173 H17I 109.5 . . ?
C181 C18 C183 109.9(9) . . ?
C181 C18 C182 107.4(9) . . ?
C183 C18 C182 107.8(9) . . ?
C181 C18 C14 111.6(7) . . ?
C183 C18 C14 109.1(7) . . ?
C182 C18 C14 111.0(8) . . ?
O2 C21 C26 123.8(7) . . ?
O2 C21 C22 116.1(7) . . ?
C26 C21 C22 120.1(7) . . ?
C18 C181 H18A 109.5 . . ?
C18 C181 H18B 109.5 . . ?
H18A C181 H18B 109.5 . . ?
C18 C181 H18C 109.5 . . ?
H18A C181 H18C 109.5 . . ?
H18B C181 H18C 109.5 . . ?
C18 C182 H18D 109.5 . . ?
C18 C182 H18E 109.5 . . ?
H18D C182 H18E 109.5 . . ?
C18 C182 H18F 109.5 . . ?
H18D C182 H18F 109.5 . . ?
H18E C182 H18F 109.5 . . ?
C18 C183 H18G 109.5 . . ?
C18 C183 H18H 109.5 . . ?
H18G C183 H18H 109.5 . . ?
C18 C183 H18I 109.5 . . ?
H18G C183 H18I 109.5 . . ?
H18H C183 H18I 109.5 . . ?
C27 C271 H37A 109.5 . . ?
C27 C271 H37B 109.5 . . ?
H37A C271 H37B 109.5 . . ?
C27 C271 H37C 109.5 . . ?
H37A C271 H37C 109.5 . . ?
H37B C271 H37C 109.5 . . ?
C27 C272 H37D 109.5 . . ?
C27 C272 H37E 109.5 . . ?
H37D C272 H37E 109.5 . . ?
C27 C272 H37F 109.5 . . ?
H37D C272 H37F 109.5 . . ?
H37E C272 H37F 109.5 . . ?
C27 C273 H37G 109.5 . . ?
C27 C273 H37H 109.5 . . ?
H37G C273 H37H 109.5 . . ?
C27 C273 H37I 109.5 . . ?
H37G C273 H37I 109.5 . . ?
H37H C273 H37I 109.5 . . ?
C28 C281 H38A 109.5 . . ?
C28 C281 H38B 109.5 . . ?
H38A C281 H38B 109.5 . . ?
C28 C281 H38C 109.5 . . ?
H38A C281 H38C 109.5 . . ?
H38B C281 H38C 109.5 . . ?
C28 C282 H38D 109.5 . . ?
C28 C282 H38E 109.5 . . ?
H38D C282 H38E 109.5 . . ?
C28 C282 H38F 109.5 . . ?
H38D C282 H38F 109.5 . . ?
H38E C282 H38F 109.5 . . ?
C28 C283 H38G 109.5 . . ?
C28 C283 H38H 109.5 . . ?
H38G C283 H38H 109.5 . . ?
C28 C283 H38I 109.5 . . ?
H38G C283 H38I 109.5 . . ?
H38H C283 H38I 109.5 . . ?
N2 C22 C21 113.4(6) . . ?
N2 C22 C23 125.0(7) . . ?
C21 C22 C23 121.6(7) . . ?
C24 C23 C22 117.8(7) . . ?
C24 C23 H23 121.1 . . ?
C22 C23 H23 121.1 . . ?
C23 C24 C25 119.0(7) . . ?
C23 C24 C28 119.8(7) . . ?
C25 C24 C28 121.2(7) . . ?
C26 C25 C24 124.9(7) . . ?
C26 C25 H25 117.5 . . ?
C24 C25 H25 117.5 . . ?
C25 C26 C21 116.2(7) . . ?
C25 C26 C27 120.9(7) . . ?
C21 C26 C27 122.8(7) . . ?
C273 C27 C271 108.6(8) . . ?
C273 C27 C272 106.9(8) . . ?
C271 C27 C272 108.3(9) . . ?
C273 C27 C26 114.2(7) . . ?
C271 C27 C26 107.4(7) . . ?
C272 C27 C26 111.2(7) . . ?
C283 C28 C281 110.3(9) . . ?
C283 C28 C282 106.7(9) . . ?
C281 C28 C282 109.8(8) . . ?
C283 C28 C24 110.5(7) . . ?
C281 C28 C24 108.7(8) . . ?
C282 C28 C24 110.7(8) . . ?
C32 C31 C36 117.1(8) . . ?
C32 C31 N1 119.9(7) . . ?
C36 C31 N1 122.8(7) . . ?
C33 C32 C31 122.0(8) . . ?
C33 C32 Br1 117.8(7) . . ?
C31 C32 Br1 120.2(6) . . ?
C34 C33 C32 118.9(9) . . ?
C34 C33 H33 120.6 . . ?
C32 C33 H33 120.6 . . ?
C33 C34 C35 120.7(9) . . ?
C33 C34 H34 119.7 . . ?
C35 C34 H34 119.7 . . ?
C36 C35 C34 119.8(9) . . ?
C36 C35 H35 120.1 . . ?
C34 C35 H35 120.1 . . ?
C35 C36 C31 121.5(8) . . ?
C35 C36 Br2 118.9(7) . . ?
C31 C36 Br2 119.6(6) . . ?
C42 C41 C46 117.1(7) . . ?
C42 C41 N2 121.1(7) . . ?
C46 C41 N2 121.7(7) . . ?
C43 C42 C41 122.6(9) . . ?
C43 C42 Br3 117.5(7) . . ?
C41 C42 Br3 119.8(6) . . ?
C42 C43 C44 117.8(9) . . ?
C42 C43 H43 121.1 . . ?
C44 C43 H43 121.1 . . ?
C45 C44 C43 120.9(9) . . ?
C45 C44 H44 119.5 . . ?
C43 C44 H44 119.5 . . ?
C44 C45 C46 120.2(9) . . ?
C44 C45 H45 119.9 . . ?
C46 C45 H45 119.9 . . ?
C45 C46 C41 121.3(8) . . ?
C45 C46 Br4 119.0(7) . . ?
C41 C46 Br4 119.6(6) . . ?
C2S C1S H1SA 109.5 . . ?
C2S C1S H1SB 109.5 . . ?
H1SA C1S H1SB 109.5 . . ?
C2S C1S H1SC 109.5 . . ?
H1SA C1S H1SC 109.5 . . ?
H1SB C1S H1SC 109.5 . . ?
O1S C2S C1S 121.0(18) . . ?
O1S C2S C3S 120.5(18) . . ?
C1S C2S C3S 118.5(14) . . ?
C2S C3S H3SA 109.5 . . ?
C2S C3S H3SB 109.5 . . ?
H3SA C3S H3SB 109.5 . . ?
C2S C3S H3SC 109.5 . . ?
H3SA C3S H3SC 109.5 . . ?
H3SB C3S H3SC 109.5 . . ?

loop_
_geom_bond_atom_site_label_1
_geom_bond_atom_site_label_2
_geom_bond_distance
_geom_bond_site_symmetry_2
_geom_bond_publ_flag
Ir N1 1.946(6) . ?
Ir N2 1.957(6) . ?
Ir O1 1.994(5) . ?
Ir O2 2.001(5) . ?
Ir I 2.6322(9) . ?
Br1 C32 1.888(9) . ?
Br2 C36 1.900(9) . ?
Br3 C42 1.880(9) . ?
Br4 C46 1.881(8) . ?
O1 C11 1.317(10) . ?
O2 C21 1.307(9) . ?
N1 C12 1.360(9) . ?
N1 C31 1.432(10) . ?
N2 C22 1.357(9) . ?
N2 C41 1.410(10) . ?
C11 C12 1.412(11) . ?
C11 C16 1.426(10) . ?
C12 C13 1.404(11) . ?
C13 C14 1.369(10) . ?
C13 H13 0.9500 . ?
C14 C15 1.422(12) . ?
C14 C18 1.532(11) . ?
C15 C16 1.383(12) . ?
C15 H15 0.9500 . ?
C16 C17 1.543(12) . ?
C17 C172 1.509(14) . ?
C17 C173 1.525(12) . ?
C17 C171 1.543(12) . ?
C171 H17A 0.9800 . ?
C171 H17B 0.9800 . ?
C171 H17C 0.9800 . ?
C172 H17D 0.9800 . ?
C172 H17E 0.9800 . ?
C172 H17F 0.9800 . ?
C173 H17G 0.9800 . ?
C173 H17H 0.9800 . ?
C173 H17I 0.9800 . ?
C18 C181 1.514(15) . ?
C18 C183 1.517(13) . ?
C18 C182 1.528(14) . ?
C21 C26 1.419(10) . ?
C21 C22 1.422(10) . ?
C181 H18A 0.9800 . ?
C181 H18B 0.9800 . ?
C181 H18C 0.9800 . ?
C182 H18D 0.9800 . ?
C182 H18E 0.9800 . ?
C182 H18F 0.9800 . ?
C183 H18G 0.9800 . ?
C183 H18H 0.9800 . ?
C183 H18I 0.9800 . ?
C271 C27 1.526(13) . ?
C271 H37A 0.9800 . ?
C271 H37B 0.9800 . ?
C271 H37C 0.9800 . ?
C272 C27 1.532(12) . ?
C272 H37D 0.9800 . ?
C272 H37E 0.9800 . ?
C272 H37F 0.9800 . ?
C273 C27 1.522(13) . ?
C273 H37G 0.9800 . ?
C273 H37H 0.9800 . ?
C273 H37I 0.9800 . ?
C281 C28 1.521(15) . ?
C281 H38A 0.9800 . ?
C281 H38B 0.9800 . ?
C281 H38C 0.9800 . ?
C282 C28 1.528(15) . ?
C282 H38D 0.9800 . ?
C282 H38E 0.9800 . ?
C282 H38F 0.9800 . ?
C283 C28 1.516(13) . ?
C283 H38G 0.9800 . ?
C283 H38H 0.9800 . ?
C283 H38I 0.9800 . ?
C22 C23 1.427(10) . ?
C23 C24 1.386(11) . ?
C23 H23 0.9500 . ?
C24 C25 1.422(12) . ?
C24 C28 1.538(11) . ?
C25 C26 1.376(11) . ?
C25 H25 0.9500 . ?
C26 C27 1.536(11) . ?
C31 C32 1.395(11) . ?
C31 C36 1.397(11) . ?
C32 C33 1.388(12) . ?
C33 C34 1.377(15) . ?
C33 H33 0.9500 . ?
C34 C35 1.381(15) . ?
C34 H34 0.9500 . ?
C35 C36 1.374(12) . ?
C35 H35 0.9500 . ?
C41 C42 1.397(12) . ?
C41 C46 1.397(11) . ?
C42 C43 1.396(12) . ?
C43 C44 1.404(15) . ?
C43 H43 0.9500 . ?
C44 C45 1.367(14) . ?
C44 H44 0.9500 . ?
C45 C46 1.391(12) . ?
C45 H45 0.9500 . ?
O1S C2S 1.202(17) . ?
C1S C2S 1.48(2) . ?
C1S H1SA 0.9800 . ?
C1S H1SB 0.9800 . ?
C1S H1SC 0.9800 . ?
C2S C3S 1.52(2) . ?
C3S H3SA 0.9800 . ?
C3S H3SB 0.9800 . ?
C3S H3SC 0.9800 . ?
